data_4333793
loop_
_publ_author_name
'Wei-Chih Lee'
'Jeremiah M. Sears'
'Raphel A. Enow'
'Kelly Eads'
'Donald A. Krogstad'
'Brian J. Frost'

_publ_contact_author_address
; 
Department of Chemistry
University of Nevada
Reno NV 89557 USA 
;
_publ_contact_author_email frost@unr.edu
_publ_contact_author_fax +1-775-784-1993
_publ_contact_author_name 'Brian J. Frost'
_publ_contact_author_phone +1-775-784-6804
_publ_section_title
;
 Hemilabile \b-Aminophosphine Ligands Derived from
 1,3,5-Triaza-7-phosphaadamantane: Application in Aqueous Ruthenium
 Catalyzed Nitrile Hydration
;
_journal_name_full 'Inorganic Chemistry'
_journal_page_first 1737
_journal_page_last 1746
_journal_paper_doi 10.1021/ic301160x
_journal_volume 52
_journal_year 2013
_chemical_formula_sum 'C26 H27 Cl0 N4 O P'
_chemical_formula_weight 442.49
_chemical_name_systematic
;
 ?
;
_space_group_IT_number 14
_symmetry_cell_setting monoclinic
_symmetry_space_group_name_Hall '-P 2yn'
_symmetry_space_group_name_H-M 'P 1 21/n 1'
_atom_sites_solution_hydrogens geom
_atom_sites_solution_primary direct
_atom_sites_solution_secondary difmap
_audit_creation_method SHELXL-97
_cell_angle_alpha 90.00
_cell_angle_beta 100.05(3)
_cell_angle_gamma 90.00
_cell_formula_units_Z 4
_cell_length_a 8.4849(17)
_cell_length_b 15.470(3)
_cell_length_c 16.997(3)
_cell_measurement_temperature 100(2)
_cell_volume 2196.8(8)
_computing_cell_refinement 'Bruker XSCANS'
_computing_data_collection 'Bruker XSCANS'
_computing_data_reduction 'Bruker SHELXTL'
_computing_molecular_graphics 'Bruker SHELXTL'
_computing_publication_material 'Bruker SHELXTL'
_computing_structure_refinement 'SHELXL-97 (Sheldrick, 1997)'
_computing_structure_solution 'SHELXS-97 (Sheldrick, 1990)'
_diffrn_ambient_temperature 100(2)
_diffrn_measured_fraction_theta_full 0.999
_diffrn_measured_fraction_theta_max 0.999
_diffrn_measurement_device_type 'Bruker P4'
_diffrn_measurement_method '\w scans'
_diffrn_radiation_monochromator graphite
_diffrn_radiation_source 'fine-focus sealed tube'
_diffrn_radiation_type MoK\a
_diffrn_radiation_wavelength 0.71073
_diffrn_reflns_av_R_equivalents 0.0000
_diffrn_reflns_av_sigmaI/netI 0.0201
_diffrn_reflns_limit_h_max 10
_diffrn_reflns_limit_h_min -10
_diffrn_reflns_limit_k_max 19
_diffrn_reflns_limit_k_min 0
_diffrn_reflns_limit_l_max 21
_diffrn_reflns_limit_l_min 0
_diffrn_reflns_number 4557
_diffrn_reflns_theta_full 26.50
_diffrn_reflns_theta_max 26.50
_diffrn_reflns_theta_min 1.79
_exptl_absorpt_coefficient_mu 0.152
_exptl_absorpt_correction_T_max 0.9731
_exptl_absorpt_correction_T_min 0.9629
_exptl_absorpt_correction_type none
_exptl_crystal_density_diffrn 1.338
_exptl_crystal_F_000 936
_exptl_crystal_size_max 0.25
_exptl_crystal_size_mid 0.25
_exptl_crystal_size_min 0.18
_refine_diff_density_max 0.567
_refine_diff_density_min -0.945
_refine_diff_density_rms 0.087
_refine_ls_extinction_method none
_refine_ls_goodness_of_fit_ref 1.086
_refine_ls_hydrogen_treatment mixed
_refine_ls_matrix_type full
_refine_ls_number_parameters 294
_refine_ls_number_reflns 4557
_refine_ls_number_restraints 0
_refine_ls_restrained_S_all 1.086
_refine_ls_R_factor_all 0.0718
_refine_ls_R_factor_gt 0.0637
_refine_ls_shift/su_max 0.002
_refine_ls_shift/su_mean 0.000
_refine_ls_structure_factor_coef Fsqd
_refine_ls_weighting_details 'calc w=1/[\s^2^(Fo^2^)+(0.0981P)^2^+2.7455P] where P=(Fo^2^+2Fc^2^)/3'
_refine_ls_weighting_scheme calc
_refine_ls_wR_factor_gt 0.1818
_refine_ls_wR_factor_ref 0.1876
_reflns_number_gt 3971
_reflns_number_total 4557
_reflns_threshold_expression >2sigma(I)
_cod_data_source_file ic301160x_si_002_2.cif
_cod_data_source_block bjf406
_cod_database_code 4333793

loop_
_symmetry_equiv_pos_as_xyz
'x, y, z'
'-x+1/2, y+1/2, -z+1/2'
'-x, -y, -z'
'x-1/2, -y-1/2, z-1/2'

loop_
_atom_site_label
_atom_site_type_symbol
_atom_site_fract_x
_atom_site_fract_y
_atom_site_fract_z
_atom_site_U_iso_or_equiv
_atom_site_adp_type
_atom_site_occupancy
_atom_site_symmetry_multiplicity
_atom_site_calc_flag
_atom_site_refinement_flags
P1 P 0.95880(7) 0.79910(5) 0.05574(4) 0.0336(2) Uani 1 1 d .
N1 N 1.1282(3) 0.70135(14) -0.04066(13) 0.0311(5) Uani 1 1 d .
N2 N 0.8972(3) 0.78240(15) -0.11338(14) 0.0339(5) Uani 1 1 d .
N3 N 1.1422(3) 0.86078(17) -0.05578(19) 0.0483(8) Uani 1 1 d .
N4 N 1.2293(2) 0.57286(13) 0.06702(12) 0.0229(4) Uani 1 1 d .
H4 H 1.233(3) 0.5819(19) 0.0182(18) 0.025(7) Uiso 1 1 d .
C1 C 1.0631(3) 0.69714(15) 0.03467(13) 0.0221(5) Uani 1 1 d .
H1A H 0.9728 0.6551 0.0215 0.027 Uiso 1 1 calc R
C2 C 0.8199(3) 0.7936(2) -0.04307(18) 0.0384(7) Uani 1 1 d .
H2A H 0.7448 0.7449 -0.0414 0.046 Uiso 1 1 calc R
H2B H 0.7558 0.8474 -0.0501 0.046 Uiso 1 1 calc R
C3 C 1.0894(4) 0.88117(18) 0.0204(2) 0.0506(9) Uani 1 1 d .
H3A H 1.0313 0.9370 0.0144 0.061 Uiso 1 1 calc R
H3B H 1.1855 0.8890 0.0621 0.061 Uiso 1 1 calc R
C4 C 0.9930(4) 0.70256(19) -0.10817(16) 0.0395(7) Uani 1 1 d .
H4B H 1.0351 0.6953 -0.1585 0.047 Uiso 1 1 calc R
H4C H 0.9223 0.6527 -0.1030 0.047 Uiso 1 1 calc R
C5 C 1.2282(3) 0.7779(2) -0.0486(2) 0.0443(8) Uani 1 1 d .
H5A H 1.3150 0.7806 -0.0015 0.053 Uiso 1 1 calc R
H5B H 1.2789 0.7702 -0.0964 0.053 Uiso 1 1 calc R
C6 C 1.0049(3) 0.8547(2) -0.1215(2) 0.0429(7) Uani 1 1 d .
H6A H 0.9434 0.9093 -0.1242 0.052 Uiso 1 1 calc R
H6B H 1.0452 0.8484 -0.1724 0.052 Uiso 1 1 calc R
C7 C 1.1780(3) 0.65054(14) 0.10500(13) 0.0209(5) Uani 1 1 d .
C8 C 1.3236(3) 0.50666(15) 0.10549(14) 0.0226(5) Uani 1 1 d .
C9 C 1.3644(3) 0.49923(16) 0.18902(14) 0.0265(5) Uani 1 1 d .
H9A H 1.3277 0.5412 0.2224 0.032 Uiso 1 1 calc R
C10 C 1.4585(3) 0.43047(18) 0.22291(16) 0.0305(6) Uani 1 1 d .
H10A H 1.4845 0.4259 0.2794 0.037 Uiso 1 1 calc R
C11 C 1.5151(3) 0.36846(17) 0.17582(17) 0.0322(6) Uani 1 1 d .
H11A H 1.5788 0.3217 0.1995 0.039 Uiso 1 1 calc R
C12 C 1.4767(3) 0.37623(17) 0.09325(18) 0.0323(6) Uani 1 1 d .
H12A H 1.5160 0.3347 0.0603 0.039 Uiso 1 1 calc R
C13 C 1.3820(3) 0.44355(16) 0.05829(15) 0.0263(5) Uani 1 1 d .
H13A H 1.3561 0.4472 0.0017 0.032 Uiso 1 1 calc R
C14 C 1.3203(3) 0.70958(15) 0.13911(13) 0.0209(5) Uani 1 1 d .
C15 C 1.4763(3) 0.69009(16) 0.12738(14) 0.0242(5) Uani 1 1 d .
H15A H 1.4966 0.6362 0.1043 0.029 Uiso 1 1 calc R
C16 C 1.6014(3) 0.74807(17) 0.14884(15) 0.0278(5) Uani 1 1 d .
H16A H 1.7065 0.7329 0.1417 0.033 Uiso 1 1 calc R
C17 C 1.5736(3) 0.82858(17) 0.18090(15) 0.0280(5) Uani 1 1 d .
H17A H 1.6579 0.8694 0.1931 0.034 Uiso 1 1 calc R
C18 C 1.4209(3) 0.84827(16) 0.19477(14) 0.0259(5) Uani 1 1 d .
H18A H 1.4012 0.9025 0.2174 0.031 Uiso 1 1 calc R
C19 C 1.2965(3) 0.78885(15) 0.17571(13) 0.0227(5) Uani 1 1 d .
H19A H 1.1940 0.8022 0.1877 0.027 Uiso 1 1 calc R
C20 C 1.0694(3) 0.62237(15) 0.16523(14) 0.0224(5) Uani 1 1 d .
C21 C 1.0845(3) 0.65255(16) 0.24333(14) 0.0241(5) Uani 1 1 d .
H21A H 1.1666 0.6927 0.2631 0.029 Uiso 1 1 calc R
C22 C 0.9792(3) 0.62404(16) 0.29295(14) 0.0258(5) Uani 1 1 d .
H22A H 0.9911 0.6450 0.3462 0.031 Uiso 1 1 calc R
C23 C 0.8582(3) 0.56579(17) 0.26559(15) 0.0280(5) Uani 1 1 d .
H23A H 0.7859 0.5479 0.2992 0.034 Uiso 1 1 calc R
C24 C 0.8438(3) 0.53385(17) 0.18808(15) 0.0283(5) Uani 1 1 d .
H24A H 0.7622 0.4932 0.1688 0.034 Uiso 1 1 calc R
C25 C 0.9488(3) 0.56130(16) 0.13890(14) 0.0254(5) Uani 1 1 d .
H25A H 0.9389 0.5384 0.0864 0.030 Uiso 1 1 calc R
C1S C 1.4628(8) 1.0180(9) -0.0126(6) 0.136(4) Uani 1 1 d .
O1S O 1.2992(6) 1.0261(3) -0.0431(3) 0.1269(16) Uani 1 1 d .

loop_
_atom_site_aniso_label
_atom_site_aniso_U_11
_atom_site_aniso_U_22
_atom_site_aniso_U_33
_atom_site_aniso_U_23
_atom_site_aniso_U_13
_atom_site_aniso_U_12
P1 0.0197(3) 0.0366(4) 0.0424(4) -0.0120(3) -0.0004(3) 0.0096(3)
N1 0.0433(13) 0.0257(12) 0.0276(11) 0.0083(8) 0.0155(9) 0.0120(9)
N2 0.0337(11) 0.0272(12) 0.0391(12) 0.0058(9) 0.0011(9) -0.0011(9)
N3 0.0271(11) 0.0355(14) 0.0754(19) 0.0348(13) -0.0108(12) -0.0075(10)
N4 0.0320(10) 0.0167(10) 0.0209(9) -0.0008(7) 0.0071(8) -0.0007(8)
C1 0.0247(11) 0.0173(11) 0.0253(11) 0.0002(8) 0.0072(9) -0.0045(8)
C2 0.0209(12) 0.0448(17) 0.0464(16) -0.0038(12) -0.0026(11) 0.0003(11)
C3 0.0466(17) 0.0153(13) 0.076(2) 0.0046(13) -0.0281(16) 0.0005(11)
C4 0.0618(19) 0.0296(15) 0.0263(13) 0.0050(10) 0.0056(12) 0.0079(13)
C5 0.0271(13) 0.0529(19) 0.0563(18) 0.0378(15) 0.0162(12) 0.0102(12)
C6 0.0332(14) 0.0322(16) 0.0589(18) 0.0231(13) -0.0046(13) 0.0000(11)
C7 0.0248(11) 0.0157(11) 0.0233(10) -0.0011(8) 0.0077(8) -0.0033(8)
C8 0.0220(10) 0.0162(11) 0.0300(11) 0.0009(9) 0.0054(9) -0.0066(8)
C9 0.0268(11) 0.0235(12) 0.0305(12) 0.0040(9) 0.0087(9) -0.0029(9)
C10 0.0244(11) 0.0311(14) 0.0361(13) 0.0101(11) 0.0052(10) -0.0058(10)
C11 0.0214(11) 0.0227(13) 0.0505(15) 0.0080(11) 0.0009(10) -0.0035(9)
C12 0.0226(11) 0.0217(13) 0.0513(16) -0.0064(11) 0.0031(10) -0.0026(9)
C13 0.0234(11) 0.0213(12) 0.0334(12) -0.0038(9) 0.0023(9) -0.0056(9)
C14 0.0239(11) 0.0192(11) 0.0206(10) 0.0019(8) 0.0065(8) -0.0043(8)
C15 0.0272(11) 0.0210(12) 0.0260(11) 0.0028(9) 0.0094(9) -0.0002(9)
C16 0.0228(11) 0.0294(14) 0.0325(12) 0.0065(10) 0.0082(9) -0.0017(9)
C17 0.0272(12) 0.0258(13) 0.0300(12) 0.0042(10) 0.0026(9) -0.0099(10)
C18 0.0321(12) 0.0192(12) 0.0258(11) 0.0017(9) 0.0033(9) -0.0043(9)
C19 0.0244(11) 0.0213(12) 0.0233(11) 0.0008(9) 0.0066(9) -0.0027(9)
C20 0.0228(10) 0.0193(11) 0.0260(11) 0.0025(9) 0.0071(8) -0.0023(9)
C21 0.0241(11) 0.0218(12) 0.0271(11) -0.0005(9) 0.0064(9) -0.0043(9)
C22 0.0278(11) 0.0247(12) 0.0264(11) 0.0031(9) 0.0086(9) 0.0014(9)
C23 0.0235(11) 0.0283(13) 0.0337(12) 0.0118(10) 0.0097(9) -0.0008(9)
C24 0.0238(11) 0.0243(13) 0.0363(13) 0.0083(10) 0.0038(9) -0.0055(9)
C25 0.0287(11) 0.0211(12) 0.0262(11) 0.0020(9) 0.0044(9) -0.0049(9)
C1S 0.067(5) 0.200(11) 0.132(7) -0.015(7) -0.005(5) -0.020(6)
O1S 0.116(3) 0.100(3) 0.178(5) 0.006(3) 0.063(3) 0.002(3)

loop_
_atom_type_symbol
_atom_type_description
_atom_type_scat_dispersion_real
_atom_type_scat_dispersion_imag
_atom_type_scat_source
C C 0.0033 0.0016 'International Tables Vol C Tables 4.2.6.8 and 6.1.1.4'
H H 0.0000 0.0000 'International Tables Vol C Tables 4.2.6.8 and 6.1.1.4'
N N 0.0061 0.0033 'International Tables Vol C Tables 4.2.6.8 and 6.1.1.4'
P P 0.1023 0.0942 'International Tables Vol C Tables 4.2.6.8 and 6.1.1.4'
O O 0.0106 0.0060 'International Tables Vol C Tables 4.2.6.8 and 6.1.1.4'
Cl Cl 0.1484 0.1585 'International Tables Vol C Tables 4.2.6.8 and 6.1.1.4'

loop_
_geom_angle_atom_site_label_1
_geom_angle_atom_site_label_2
_geom_angle_atom_site_label_3
_geom_angle
_geom_angle_site_symmetry_1
C3 P1 C1 100.71(13) .
C3 P1 C2 93.38(14) .
C1 P1 C2 91.98(12) .
C4 N1 C5 107.5(2) .
C4 N1 C1 108.4(2) .
C5 N1 C1 114.9(2) .
C6 N2 C2 111.1(2) .
C6 N2 C4 107.4(2) .
C2 N2 C4 111.7(2) .
C6 N3 C5 108.9(3) .
C6 N3 C3 111.0(2) .
C5 N3 C3 109.6(2) .
C8 N4 C7 125.97(19) .
C8 N4 H4 118(2) .
C7 N4 H4 111(2) .
N1 C1 C7 113.60(19) .
N1 C1 P1 112.83(15) .
C7 C1 P1 119.32(16) .
N1 C1 H1A 102.8 .
C7 C1 H1A 102.8 .
P1 C1 H1A 102.8 .
N2 C2 P1 115.66(18) .
N2 C2 H2A 108.4 .
P1 C2 H2A 108.4 .
N2 C2 H2B 108.4 .
P1 C2 H2B 108.4 .
H2A C2 H2B 107.4 .
N3 C3 P1 115.3(2) .
N3 C3 H3A 108.4 .
P1 C3 H3A 108.4 .
N3 C3 H3B 108.4 .
P1 C3 H3B 108.4 .
H3A C3 H3B 107.5 .
N2 C4 N1 113.8(2) .
N2 C4 H4B 108.8 .
N1 C4 H4B 108.8 .
N2 C4 H4C 108.8 .
N1 C4 H4C 108.8 .
H4B C4 H4C 107.7 .
N3 C5 N1 115.0(2) .
N3 C5 H5A 108.5 .
N1 C5 H5A 108.5 .
N3 C5 H5B 108.5 .
N1 C5 H5B 108.5 .
H5A C5 H5B 107.5 .
N2 C6 N3 113.7(2) .
N2 C6 H6A 108.8 .
N3 C6 H6A 108.8 .
N2 C6 H6B 108.8 .
N3 C6 H6B 108.8 .
H6A C6 H6B 107.7 .
N4 C7 C14 112.20(18) .
N4 C7 C20 108.40(18) .
C14 C7 C20 115.66(18) .
N4 C7 C1 103.44(17) .
C14 C7 C1 110.69(18) .
C20 C7 C1 105.55(18) .
N4 C8 C9 123.7(2) .
N4 C8 C13 118.3(2) .
C9 C8 C13 118.0(2) .
C10 C9 C8 120.2(2) .
C10 C9 H9A 119.9 .
C8 C9 H9A 119.9 .
C11 C10 C9 121.4(2) .
C11 C10 H10A 119.3 .
C9 C10 H10A 119.3 .
C10 C11 C12 118.6(2) .
C10 C11 H11A 120.7 .
C12 C11 H11A 120.7 .
C13 C12 C11 121.0(2) .
C13 C12 H12A 119.5 .
C11 C12 H12A 119.5 .
C12 C13 C8 120.9(2) .
C12 C13 H13A 119.6 .
C8 C13 H13A 119.6 .
C15 C14 C19 117.5(2) .
C15 C14 C7 120.9(2) .
C19 C14 C7 121.3(2) .
C16 C15 C14 121.3(2) .
C16 C15 H15A 119.3 .
C14 C15 H15A 119.3 .
C15 C16 C17 120.3(2) .
C15 C16 H16A 119.8 .
C17 C16 H16A 119.8 .
C18 C17 C16 119.2(2) .
C18 C17 H17A 120.4 .
C16 C17 H17A 120.4 .
C17 C18 C19 120.4(2) .
C17 C18 H18A 119.8 .
C19 C18 H18A 119.8 .
C18 C19 C14 121.1(2) .
C18 C19 H19A 119.4 .
C14 C19 H19A 119.4 .
C21 C20 C25 118.0(2) .
C21 C20 C7 124.6(2) .
C25 C20 C7 117.4(2) .
C20 C21 C22 120.4(2) .
C20 C21 H21A 119.8 .
C22 C21 H21A 119.8 .
C23 C22 C21 121.0(2) .
C23 C22 H22A 119.5 .
C21 C22 H22A 119.5 .
C22 C23 C24 119.1(2) .
C22 C23 H23A 120.5 .
C24 C23 H23A 120.5 .
C25 C24 C23 120.1(2) .
C25 C24 H24A 120.0 .
C23 C24 H24A 120.0 .
C24 C25 C20 121.4(2) .
C24 C25 H25A 119.3 .
C20 C25 H25A 119.3 .
C1S C1S O1S 144(2) 3_875

loop_
_geom_bond_atom_site_label_1
_geom_bond_atom_site_label_2
_geom_bond_distance
_geom_bond_site_symmetry_2
P1 C3 1.853(4) .
P1 C1 1.874(2) .
P1 C2 1.878(3) .
N1 C4 1.474(4) .
N1 C5 1.477(4) .
N1 C1 1.481(3) .
N2 C6 1.466(4) .
N2 C2 1.470(4) .
N2 C4 1.473(4) .
N3 C6 1.469(4) .
N3 C5 1.470(4) .
N3 C3 1.477(5) .
N4 C8 1.391(3) .
N4 C7 1.466(3) .
N4 H4 0.85(3) .
C1 C7 1.579(3) .
C1 H1A 1.0000 .
C2 H2A 0.9900 .
C2 H2B 0.9900 .
C3 H3A 0.9900 .
C3 H3B 0.9900 .
C4 H4B 0.9900 .
C4 H4C 0.9900 .
C5 H5A 0.9900 .
C5 H5B 0.9900 .
C6 H6A 0.9900 .
C6 H6B 0.9900 .
C7 C14 1.544(3) .
C7 C20 1.554(3) .
C8 C9 1.406(3) .
C8 C13 1.408(3) .
C9 C10 1.393(4) .
C9 H9A 0.9500 .
C10 C11 1.388(4) .
C10 H10A 0.9500 .
C11 C12 1.390(4) .
C11 H11A 0.9500 .
C12 C13 1.384(4) .
C12 H12A 0.9500 .
C13 H13A 0.9500 .
C14 C15 1.405(3) .
C14 C19 1.405(3) .
C15 C16 1.389(3) .
C15 H15A 0.9500 .
C16 C17 1.396(4) .
C16 H16A 0.9500 .
C17 C18 1.390(4) .
C17 H17A 0.9500 .
C18 C19 1.394(3) .
C18 H18A 0.9500 .
C19 H19A 0.9500 .
C20 C21 1.392(3) .
C20 C25 1.407(3) .
C21 C22 1.402(3) .
C21 H21A 0.9500 .
C22 C23 1.384(3) .
C22 H22A 0.9500 .
C23 C24 1.392(4) .
C23 H23A 0.9500 .
C24 C25 1.390(3) .
C24 H24A 0.9500 .
C25 H25A 0.9500 .
C1S C1S 0.892(17) 3_875
C1S O1S 1.400(7) .

loop_
_geom_torsion_atom_site_label_1
_geom_torsion_atom_site_label_2
_geom_torsion_atom_site_label_3
_geom_torsion_atom_site_label_4
_geom_torsion
C4 N1 C1 C7 151.3(2)
C5 N1 C1 C7 -88.5(2)
C4 N1 C1 P1 -68.9(2)
C5 N1 C1 P1 51.3(2)
C3 P1 C1 N1 -37.7(2)
C2 P1 C1 N1 56.08(19)
C3 P1 C1 C7 99.54(19)
C2 P1 C1 C7 -166.64(18)
C6 N2 C2 P1 -60.7(3)
C4 N2 C2 P1 59.2(3)
C3 P1 C2 N2 49.5(2)
C1 P1 C2 N2 -51.4(2)
C6 N3 C3 P1 62.4(3)
C5 N3 C3 P1 -57.9(3)
C1 P1 C3 N3 42.7(2)
C2 P1 C3 N3 -50.0(2)
C6 N2 C4 N1 58.9(3)
C2 N2 C4 N1 -63.2(3)
C5 N1 C4 N2 -56.7(3)
C1 N1 C4 N2 68.1(3)
C6 N3 C5 N1 -53.5(3)
C3 N3 C5 N1 68.1(3)
C4 N1 C5 N3 53.9(3)
C1 N1 C5 N3 -66.9(3)
C2 N2 C6 N3 64.8(3)
C4 N2 C6 N3 -57.6(3)
C5 N3 C6 N2 55.2(4)
C3 N3 C6 N2 -65.6(3)
C8 N4 C7 C14 65.5(3)
C8 N4 C7 C20 -63.5(3)
C8 N4 C7 C1 -175.2(2)
N1 C1 C7 N4 -45.8(2)
P1 C1 C7 N4 177.26(15)
N1 C1 C7 C14 74.6(2)
P1 C1 C7 C14 -62.4(2)
N1 C1 C7 C20 -159.57(19)
P1 C1 C7 C20 63.5(2)
C7 N4 C8 C9 9.5(3)
C7 N4 C8 C13 -170.3(2)
N4 C8 C9 C10 179.5(2)
C13 C8 C9 C10 -0.7(3)
C8 C9 C10 C11 0.5(4)
C9 C10 C11 C12 0.3(4)
C10 C11 C12 C13 -0.9(4)
C11 C12 C13 C8 0.8(4)
N4 C8 C13 C12 179.9(2)
C9 C8 C13 C12 0.1(3)
N4 C7 C14 C15 4.5(3)
C20 C7 C14 C15 129.5(2)
C1 C7 C14 C15 -110.5(2)
N4 C7 C14 C19 177.9(2)
C20 C7 C14 C19 -57.0(3)
C1 C7 C14 C19 62.9(3)
C19 C14 C15 C16 -2.0(3)
C7 C14 C15 C16 171.7(2)
C14 C15 C16 C17 -1.7(4)
C15 C16 C17 C18 3.2(4)
C16 C17 C18 C19 -1.0(3)
C17 C18 C19 C14 -2.7(3)
C15 C14 C19 C18 4.1(3)
C7 C14 C19 C18 -169.5(2)
N4 C7 C20 C21 132.8(2)
C14 C7 C20 C21 5.9(3)
C1 C7 C20 C21 -116.9(2)
N4 C7 C20 C25 -46.4(3)
C14 C7 C20 C25 -173.4(2)
C1 C7 C20 C25 63.9(3)
C25 C20 C21 C22 -1.6(4)
C7 C20 C21 C22 179.2(2)
C20 C21 C22 C23 -0.2(4)
C21 C22 C23 C24 1.4(4)
C22 C23 C24 C25 -0.8(4)
C23 C24 C25 C20 -1.0(4)
C21 C20 C25 C24 2.2(4)
C7 C20 C25 C24 -178.5(2)
